data_2225754
loop_
_publ_author_name
'Choi, Hong Dae'
'Seo, Pil Ja'
'Son, Byeng Wha'
'Lee, Uk'

_publ_section_title
;
 5-Chloro-3-ethylsulfinyl-2-(4-fluorophenyl)-7-methyl-1-benzofuran
;
_journal_coeditor_code VM2020
_journal_issue 4
_journal_name_full 'Acta Crystallographica Section E'
_journal_page_first o886
_journal_paper_doi 10.1107/S1600536810008627
_journal_volume 66
_journal_year 2010
_chemical_formula_iupac 'C17 H14 Cl F O2 S'
_chemical_formula_moiety 'C17 H14 Cl F O2 S'
_chemical_formula_sum 'C17 H14 Cl F O2 S'
_chemical_formula_weight 336.79
_chemical_name_systematic
;
5-Chloro-3-ethylsulfinyl-2-(4-fluorophenyl)-7-methyl-1-benzofuran
;
_space_group_IT_number 2
_symmetry_cell_setting triclinic
_symmetry_space_group_name_Hall '-P 1'
_symmetry_space_group_name_H-M 'P -1'
_atom_sites_solution_hydrogens difmap
_atom_sites_solution_primary direct
_atom_sites_solution_secondary difmap
_cell_angle_alpha 65.3570(10)
_cell_angle_beta 85.2320(10)
_cell_angle_gamma 69.9390(10)
_cell_formula_units_Z 2
_cell_length_a 7.33950(10)
_cell_length_b 10.5618(2)
_cell_length_c 11.2281(2)
_cell_measurement_reflns_used 9795
_cell_measurement_temperature 174(2)
_cell_measurement_theta_max 27.64
_cell_measurement_theta_min 2.26
_cell_volume 741.28(2)
_computing_cell_refinement 'SAINT (Bruker, 2009)'
_computing_data_collection 'APEX2 (Bruker, 2009)'
_computing_data_reduction 'SAINT (Bruker, 2009)'
_computing_molecular_graphics 'ORTEP-3 (Farrugia, 1997) and DIAMOND (Brandenburg, 1998)'
_computing_publication_material 'SHELXL97 (Sheldrick, 2008)'
_computing_structure_refinement 'SHELXL97 (Sheldrick, 2008)'
_computing_structure_solution 'SHELXS97 (Sheldrick, 2008)'
_diffrn_ambient_temperature 174(2)
_diffrn_detector_area_resol_mean 10.0
_diffrn_measured_fraction_theta_full 0.995
_diffrn_measured_fraction_theta_max 0.995
_diffrn_measurement_device_type 'Bruker SMART APEXII CCD'
_diffrn_measurement_method '\f and \w scans'
_diffrn_radiation_monochromator 'Bruker HELIOS graded multilayer optics'
_diffrn_radiation_source 'Rotating Anode'
_diffrn_radiation_type MoK\a
_diffrn_radiation_wavelength 0.71073
_diffrn_reflns_av_R_equivalents 0.0231
_diffrn_reflns_av_sigmaI/netI 0.0189
_diffrn_reflns_limit_h_max 9
_diffrn_reflns_limit_h_min -9
_diffrn_reflns_limit_k_max 13
_diffrn_reflns_limit_k_min -13
_diffrn_reflns_limit_l_max 14
_diffrn_reflns_limit_l_min -14
_diffrn_reflns_number 13016
_diffrn_reflns_theta_full 27.64
_diffrn_reflns_theta_max 27.64
_diffrn_reflns_theta_min 2.00
_diffrn_standards_number 0
_exptl_absorpt_coefficient_mu 0.413
_exptl_absorpt_correction_T_max 0.9260
_exptl_absorpt_correction_T_min 0.8792
_exptl_absorpt_correction_type multi-scan
_exptl_absorpt_process_details '(SADABS; Bruker, 2009)'
_exptl_crystal_colour colourless
_exptl_crystal_density_diffrn 1.509
_exptl_crystal_density_method 'not measured'
_exptl_crystal_description block
_exptl_crystal_F_000 348
_exptl_crystal_size_max 0.32
_exptl_crystal_size_mid 0.28
_exptl_crystal_size_min 0.19
_refine_diff_density_max 0.557
_refine_diff_density_min -0.589
_refine_ls_extinction_method none
_refine_ls_goodness_of_fit_ref 1.062
_refine_ls_hydrogen_treatment constr
_refine_ls_matrix_type full
_refine_ls_number_parameters 200
_refine_ls_number_reflns 3440
_refine_ls_number_restraints 0
_refine_ls_restrained_S_all 1.062
_refine_ls_R_factor_all 0.0387
_refine_ls_R_factor_gt 0.0376
_refine_ls_shift/esd_max 0.000
_refine_ls_shift/su_max_lt 0.001
_refine_ls_shift/su_mean 0.000
_refine_ls_structure_factor_coef Fsqd
_refine_ls_weighting_details 'calc w=1/[\s^2^(Fo^2^)+(0.0587P)^2^+0.4567P] where P=(Fo^2^+2Fc^2^)/3'
_refine_ls_weighting_scheme calc
_refine_ls_wR_factor_gt 0.1046
_refine_ls_wR_factor_ref 0.1058
_reflns_number_gt 3292
_reflns_number_total 3440
_reflns_threshold_expression I>2\s(I)
_cod_data_source_file vm2020.cif
_cod_data_source_block I
_cod_depositor_comments
;
The following automatic conversions were performed:
'_symmetry_cell_setting' value 'Triclinic' changed to 'triclinic'
according to '/home/saulius/struct/CIF-dictionaries/cif_core.dic'
dictionary named 'cif_core.dic' version 2.4.1 from 2010-06-29.

Automatic conversion script
Id: cif_fix_enum 1527 2010-12-29 10:47:43Z saulius 
;
_cod_database_code 2225754
_cod_database_fobs_code 2225754

loop_
_symmetry_equiv_pos_as_xyz
'x, y, z'
'-x, -y, -z'

loop_
_atom_site_type_symbol
_atom_site_label
_atom_site_fract_x
_atom_site_fract_y
_atom_site_fract_z
_atom_site_U_iso_or_equiv
_atom_site_adp_type
_atom_site_calc_flag
_atom_site_refinement_flags
_atom_site_occupancy
_atom_site_disorder_assembly
_atom_site_disorder_group
Cl Cl -0.00786(7) 0.72104(5) -0.07738(4) 0.03543(13) Uani d . 1 . .
S S 0.36819(5) 0.18932(4) 0.42209(3) 0.02170(12) Uani d . 1 . .
F F 0.58849(19) 0.15390(14) 1.03317(10) 0.0457(3) Uani d . 1 . .
O O1 0.20083(15) 0.56779(11) 0.46554(10) 0.0215(2) Uani d . 1 . .
O O2 0.21568(18) 0.18590(14) 0.34446(12) 0.0329(3) Uani d . 1 . .
C C1 0.2932(2) 0.37130(16) 0.41330(14) 0.0197(3) Uani d . 1 . .
C C2 0.1983(2) 0.50252(16) 0.29663(14) 0.0202(3) Uani d . 1 . .
C C3 0.1543(2) 0.53059(17) 0.16738(15) 0.0230(3) Uani d . 1 . .
H H3 0.1893 0.4537 0.1379 0.028 Uiso calc R 1 . .
C C4 0.0568(2) 0.67697(18) 0.08464(15) 0.0245(3) Uani d . 1 . .
C C5 0.0001(2) 0.79229(17) 0.12610(15) 0.0242(3) Uani d . 1 . .
H H5 -0.0683 0.8904 0.0652 0.029 Uiso calc R 1 . .
C C6 0.0420(2) 0.76611(16) 0.25427(15) 0.0220(3) Uani d . 1 . .
C C7 0.1436(2) 0.61881(16) 0.33529(14) 0.0200(3) Uani d . 1 . .
C C8 0.2915(2) 0.41644(16) 0.51177(14) 0.0199(3) Uani d . 1 . .
C C9 0.3662(2) 0.34377(17) 0.64954(14) 0.0213(3) Uani d . 1 . .
C C10 0.4879(2) 0.19527(18) 0.70685(15) 0.0259(3) Uani d . 1 . .
H H10 0.5212 0.1385 0.6563 0.031 Uiso calc R 1 . .
C C11 0.5603(2) 0.13041(19) 0.83696(16) 0.0301(3) Uani d . 1 . .
H H11 0.6407 0.0292 0.8765 0.036 Uiso calc R 1 . .
C C12 0.5129(3) 0.2158(2) 0.90716(15) 0.0315(4) Uani d . 1 . .
C C13 0.3926(3) 0.3615(2) 0.85540(16) 0.0318(4) Uani d . 1 . .
H H13 0.3610 0.4171 0.9071 0.038 Uiso calc R 1 . .
C C14 0.3184(2) 0.42539(18) 0.72601(16) 0.0266(3) Uani d . 1 . .
H H14 0.2341 0.5256 0.6888 0.032 Uiso calc R 1 . .
C C15 -0.0198(2) 0.88632(18) 0.30237(17) 0.0281(3) Uani d . 1 . .
H H15A -0.1619 0.9314 0.2920 0.034 Uiso calc R 1 . .
H H15B 0.0382 0.9620 0.2512 0.034 Uiso calc R 1 . .
H H15C 0.0238 0.8442 0.3953 0.034 Uiso calc R 1 . .
C C16 0.5748(2) 0.19716(18) 0.32281(16) 0.0278(3) Uani d . 1 . .
H H16A 0.6081 0.1195 0.2891 0.033 Uiso calc R 1 . .
H H16B 0.5414 0.2947 0.2466 0.033 Uiso calc R 1 . .
C C17 0.7481(2) 0.17387(19) 0.40416(17) 0.0296(3) Uani d . 1 . .
H H17A 0.7134 0.2489 0.4397 0.044 Uiso calc R 1 . .
H H17B 0.8574 0.1827 0.3487 0.044 Uiso calc R 1 . .
H H17C 0.7855 0.0750 0.4767 0.044 Uiso calc R 1 . .

loop_
_atom_site_aniso_label
_atom_site_aniso_U_11
_atom_site_aniso_U_22
_atom_site_aniso_U_33
_atom_site_aniso_U_12
_atom_site_aniso_U_13
_atom_site_aniso_U_23
Cl 0.0530(3) 0.0313(2) 0.0190(2) -0.01523(19) -0.00769(17) -0.00508(16)
S 0.0252(2) 0.01716(18) 0.02138(19) -0.00641(14) -0.00133(14) -0.00688(14)
F 0.0555(7) 0.0562(7) 0.0189(5) -0.0214(6) -0.0094(5) -0.0055(5)
O1 0.0236(5) 0.0192(5) 0.0188(5) -0.0035(4) -0.0010(4) -0.0077(4)
O2 0.0357(6) 0.0309(6) 0.0355(7) -0.0144(5) -0.0072(5) -0.0127(5)
C1 0.0193(6) 0.0173(6) 0.0194(6) -0.0039(5) -0.0003(5) -0.0063(5)
C2 0.0186(6) 0.0187(7) 0.0209(7) -0.0049(5) 0.0005(5) -0.0070(5)
C3 0.0264(7) 0.0218(7) 0.0205(7) -0.0076(6) -0.0003(5) -0.0085(6)
C4 0.0278(7) 0.0259(8) 0.0185(7) -0.0104(6) -0.0024(6) -0.0063(6)
C5 0.0234(7) 0.0197(7) 0.0241(7) -0.0062(6) -0.0029(6) -0.0040(6)
C6 0.0192(6) 0.0192(7) 0.0245(7) -0.0044(5) 0.0002(5) -0.0078(6)
C7 0.0189(6) 0.0204(7) 0.0187(6) -0.0049(5) -0.0002(5) -0.0074(5)
C8 0.0182(6) 0.0183(6) 0.0206(7) -0.0047(5) 0.0011(5) -0.0067(5)
C9 0.0206(6) 0.0242(7) 0.0186(7) -0.0098(6) 0.0013(5) -0.0068(6)
C10 0.0242(7) 0.0267(8) 0.0236(7) -0.0069(6) -0.0013(6) -0.0083(6)
C11 0.0269(8) 0.0306(8) 0.0242(8) -0.0090(6) -0.0033(6) -0.0033(6)
C12 0.0336(8) 0.0425(10) 0.0165(7) -0.0195(7) -0.0027(6) -0.0043(7)
C13 0.0400(9) 0.0387(9) 0.0233(8) -0.0198(8) 0.0040(7) -0.0143(7)
C14 0.0315(8) 0.0269(8) 0.0218(7) -0.0120(6) 0.0024(6) -0.0089(6)
C15 0.0292(8) 0.0204(7) 0.0297(8) -0.0016(6) 0.0003(6) -0.0109(6)
C16 0.0284(8) 0.0271(8) 0.0257(8) -0.0038(6) 0.0041(6) -0.0137(6)
C17 0.0260(7) 0.0267(8) 0.0358(9) -0.0082(6) 0.0036(6) -0.0136(7)

loop_
_atom_type_symbol
_atom_type_description
_atom_type_scat_dispersion_real
_atom_type_scat_dispersion_imag
_atom_type_scat_source
C C 0.0033 0.0016 'International Tables Vol C Tables 4.2.6.8 and 6.1.1.4'
H H 0.0000 0.0000 'International Tables Vol C Tables 4.2.6.8 and 6.1.1.4'
O O 0.0106 0.0060 'International Tables Vol C Tables 4.2.6.8 and 6.1.1.4'
F F 0.0171 0.0103 'International Tables Vol C Tables 4.2.6.8 and 6.1.1.4'
S S 0.1246 0.1234 'International Tables Vol C Tables 4.2.6.8 and 6.1.1.4'
Cl Cl 0.1484 0.1585 'International Tables Vol C Tables 4.2.6.8 and 6.1.1.4'

loop_
_geom_angle_atom_site_label_1
_geom_angle_atom_site_label_2
_geom_angle_atom_site_label_3
_geom_angle_site_symmetry_1
_geom_angle_site_symmetry_3
_geom_angle
_geom_angle_publ_flag
C4 Cl O2 . 2_565 167.20(6) ?
O2 S C1 . . 106.41(7) ?
O2 S C16 . . 107.18(8) ?
C1 S C16 . . 97.87(7) ?
C7 O1 C8 . . 106.97(11) ?
C8 C1 C2 . . 107.05(12) ?
C8 C1 S . . 129.11(11) ?
C2 C1 S . . 123.49(11) ?
C7 C2 C3 . . 119.80(13) ?
C7 C2 C1 . . 105.17(13) ?
C3 C2 C1 . . 135.02(14) ?
C4 C3 C2 . . 116.20(14) ?
C4 C3 H3 . . 121.9 ?
C2 C3 H3 . . 121.9 ?
C3 C4 C5 . . 123.12(14) ?
C3 C4 Cl . . 119.13(12) ?
C5 C4 Cl . . 117.71(12) ?
C6 C5 C4 . . 121.36(14) ?
C6 C5 H5 . . 119.3 ?
C4 C5 H5 . . 119.3 ?
C5 C6 C7 . . 114.70(13) ?
C5 C6 C15 . . 122.68(14) ?
C7 C6 C15 . . 122.61(14) ?
O1 C7 C2 . . 110.59(12) ?
O1 C7 C6 . . 124.61(13) ?
C2 C7 C6 . . 124.79(14) ?
C1 C8 O1 . . 110.21(12) ?
C1 C8 C9 . . 135.48(13) ?
O1 C8 C9 . . 114.29(12) ?
C14 C9 C10 . . 118.79(14) ?
C14 C9 C8 . . 119.28(14) ?
C10 C9 C8 . . 121.92(13) ?
C11 C10 C9 . . 120.58(15) ?
C11 C10 H10 . . 119.7 ?
C9 C10 H10 . . 119.7 ?
C12 C11 C10 . . 118.53(16) ?
C12 C11 H11 . . 120.7 ?
C10 C11 H11 . . 120.7 ?
F C12 C11 . . 118.63(16) ?
F C12 C13 . . 118.49(16) ?
C11 C12 C13 . . 122.88(15) ?
C12 C13 C14 . . 118.44(16) ?
C12 C13 H13 . . 120.8 ?
C14 C13 H13 . . 120.8 ?
C13 C14 C9 . . 120.75(15) ?
C13 C14 H14 . . 119.6 ?
C9 C14 H14 . . 119.6 ?
C6 C15 H15A . . 109.5 ?
C6 C15 H15B . . 109.5 ?
H15A C15 H15B . . 109.5 ?
C6 C15 H15C . . 109.5 ?
H15A C15 H15C . . 109.5 ?
H15B C15 H15C . . 109.5 ?
C17 C16 S . . 110.04(11) ?
C17 C16 H16A . . 109.7 ?
S C16 H16A . . 109.7 ?
C17 C16 H16B . . 109.7 ?
S C16 H16B . . 109.7 ?
H16A C16 H16B . . 108.2 ?
C16 C17 H17A . . 109.5 ?
C16 C17 H17B . . 109.5 ?
H17A C17 H17B . . 109.5 ?
C16 C17 H17C . . 109.5 ?
H17A C17 H17C . . 109.5 ?
H17B C17 H17C . . 109.5 ?

loop_
_geom_bond_atom_site_label_1
_geom_bond_atom_site_label_2
_geom_bond_site_symmetry_2
_geom_bond_distance
_geom_bond_publ_flag
Cl O2 2_565 3.0920(10) ?
Cl C4 . 1.743(2) ?
S O2 . 1.4930(10) ?
S C1 . 1.770(2) ?
S C16 . 1.810(2) ?
F C12 . 1.359(2) ?
O1 C7 . 1.377(2) ?
O1 C8 . 1.380(2) ?
C1 C8 . 1.372(2) ?
C1 C2 . 1.448(2) ?
C2 C7 . 1.391(2) ?
C2 C3 . 1.397(2) ?
C3 C4 . 1.385(2) ?
C3 H3 . 0.9500 ?
C4 C5 . 1.402(2) ?
C5 C6 . 1.388(2) ?
C5 H5 . 0.9500 ?
C6 C7 . 1.393(2) ?
C6 C15 . 1.498(2) ?
C8 C9 . 1.465(2) ?
C9 C14 . 1.401(2) ?
C9 C10 . 1.402(2) ?
C10 C11 . 1.389(2) ?
C10 H10 . 0.9500 ?
C11 C12 . 1.374(3) ?
C11 H11 . 0.9500 ?
C12 C13 . 1.376(3) ?
C13 C14 . 1.387(2) ?
C13 H13 . 0.9500 ?
C14 H14 . 0.9500 ?
C15 H15A . 0.9800 ?
C15 H15B . 0.9800 ?
C15 H15C . 0.9800 ?
C16 C17 . 1.518(2) ?
C16 H16A . 0.9900 ?
C16 H16B . 0.9900 ?
C17 H17A . 0.9800 ?
C17 H17B . 0.9800 ?
C17 H17C . 0.9800 ?
